data_7021890
loop_
_publ_author_name
'Tripathy, Suman Kumar'
'Surada, Raj Kiran'
'Manne, Rajesh K.'
'Mobin, Shaikh M.'
'Santra, Manas Kumar'
'Patra, Srikanta'

_publ_section_title
;
 Synthesis, characterisation and biological activities of
 [(p-cym)RuX(pz4lut)](n+) and [{(p-cym)RuX}2(\m-pz4lut)](n+) (X = Cl, H2O
 and pz4lut = \a,\a,\a',\a'-tetra(pyrazol-1-yl)-2,6-lutidine).
;
_journal_issue 39
_journal_name_full 'Dalton transactions (Cambridge, England : 2003)'
_journal_page_first 14081
_journal_page_last 14091
_journal_paper_doi 10.1039/c3dt51275d
_journal_volume 42
_journal_year 2013
_chemical_formula_sum 'C47 H73 Cl4 N9 O24 Ru2'
_chemical_formula_weight 1492.08
_chemical_name_systematic
;
 ?
;
_space_group_IT_number 2
_symmetry_cell_setting triclinic
_symmetry_space_group_name_Hall '-P 1'
_symmetry_space_group_name_H-M 'P -1'
_atom_sites_solution_hydrogens geom
_atom_sites_solution_primary direct
_atom_sites_solution_secondary difmap
_audit_creation_method SHELXL-97
_cell_angle_alpha 68.920(2)
_cell_angle_beta 85.483(2)
_cell_angle_gamma 86.922(2)
_cell_formula_units_Z 2
_cell_length_a 11.2372(3)
_cell_length_b 15.7022(3)
_cell_length_c 18.9830(4)
_cell_measurement_reflns_used 11067
_cell_measurement_temperature 150(2)
_cell_measurement_theta_max 30.4404
_cell_measurement_theta_min 2.9557
_cell_volume 3114.51(13)
_computing_cell_refinement 'CrysAlis RED, Oxford Diffraction Ltd.,'
_computing_data_collection 'CrysAlis CCD, Oxford Diffraction Ltd.,'
_computing_data_reduction 'CrysAlis RED, Oxford Diffraction Ltd.,'
_computing_molecular_graphics Ortep3
_computing_publication_material Shelx97
_computing_structure_refinement 'SHELXL-97 (Sheldrick, 1997)'
_computing_structure_solution 'SHELXS-97 (Sheldrick, 1997)'
_diffrn_ambient_temperature 150(2)
_diffrn_detector_area_resol_mean 15.9948
_diffrn_measured_fraction_theta_full 0.998
_diffrn_measured_fraction_theta_max 0.998
_diffrn_measurement_device_type 'OXFORD DIFFRACTION SUPER NOVA'
_diffrn_measurement_method \w/q-scan
_diffrn_radiation_monochromator graphite
_diffrn_radiation_source 'Micro-Focus (Mo) X-ray Source'
_diffrn_radiation_type MoK\a
_diffrn_radiation_wavelength 0.71073
_diffrn_reflns_av_R_equivalents 0.0197
_diffrn_reflns_av_sigmaI/netI 0.0237
_diffrn_reflns_limit_h_max 13
_diffrn_reflns_limit_h_min -13
_diffrn_reflns_limit_k_max 18
_diffrn_reflns_limit_k_min -18
_diffrn_reflns_limit_l_max 22
_diffrn_reflns_limit_l_min -22
_diffrn_reflns_number 27257
_diffrn_reflns_theta_full 25.00
_diffrn_reflns_theta_max 25.00
_diffrn_reflns_theta_min 2.91
_exptl_absorpt_coefficient_mu 0.741
_exptl_absorpt_correction_T_max 0.8600
_exptl_absorpt_correction_T_min 0.7921
_exptl_absorpt_correction_type multi-scan
_exptl_absorpt_process_details
;
CrysAlis RED, Oxford Diffraction Ltd.,
Version 1.171.31.7 (release 18-10-2006 CrysAlis171 .NET)
(compiled Oct 18 2006,16:28:17)
Empirical absorption correction using spherical harmonics,
 implemented in SCALE3 ABSPACK scaling algorithm.
;
_exptl_crystal_colour BLACK
_exptl_crystal_density_diffrn 1.591
_exptl_crystal_density_method 'not measured'
_exptl_crystal_description BLOCK
_exptl_crystal_F_000 1532
_exptl_crystal_size_max 0.33
_exptl_crystal_size_mid 0.26
_exptl_crystal_size_min 0.21
_refine_diff_density_max 2.902
_refine_diff_density_min -1.622
_refine_diff_density_rms 0.096
_refine_ls_extinction_method none
_refine_ls_goodness_of_fit_ref 1.033
_refine_ls_hydrogen_treatment RIDING
_refine_ls_matrix_type full
_refine_ls_number_parameters 837
_refine_ls_number_reflns 10985
_refine_ls_number_restraints 12
_refine_ls_restrained_S_all 1.033
_refine_ls_R_factor_all 0.0433
_refine_ls_R_factor_gt 0.0401
_refine_ls_shift/su_max 0.002
_refine_ls_shift/su_mean 0.000
_refine_ls_structure_factor_coef Fsqd
_refine_ls_weighting_details 'calc w=1/[\s^2^(Fo^2^)+(0.0527P)^2^+9.6343P] where P=(Fo^2^+2Fc^2^)/3'
_refine_ls_weighting_scheme calc
_refine_ls_wR_factor_gt 0.1052
_refine_ls_wR_factor_ref 0.1080
_reflns_number_gt 10104
_reflns_number_total 10985
_reflns_threshold_expression >2sigma(I)
_cod_data_source_file c3dt51275d.txt
_cod_data_source_block gkl029
_cod_depositor_comments
;
The following automatic conversions were performed:

'_symmetry_cell_setting' value 'Triclinic' changed to 'triclinic'
according to /home/saulius/struct/CIF-dictionaries/cif_core.dic
dictionary named 'cif_core.dic' version 2.4.2 from 2011-04-26.

Automatic conversion script
Id: cif_fix_values 1891 2012-01-12 08:04:46Z andrius 
;
_cod_original_cell_volume 3114.51(12)
_cod_database_code 7021890

loop_
_symmetry_equiv_pos_as_xyz
'x, y, z'
'-x, -y, -z'

loop_
_atom_site_label
_atom_site_type_symbol
_atom_site_fract_x
_atom_site_fract_y
_atom_site_fract_z
_atom_site_U_iso_or_equiv
_atom_site_adp_type
_atom_site_occupancy
_atom_site_symmetry_multiplicity
_atom_site_calc_flag
_atom_site_refinement_flags
Ru1 Ru 0.75038(2) 0.705640(17) 0.397590(14) 0.01393(8) Uani 1 1 d .
Ru2 Ru 0.74448(2) 1.301762(17) 0.114446(14) 0.01631(8) Uani 1 1 d .
O1 O 0.8546(2) 0.59610(16) 0.38216(14) 0.0218(5) Uani 1 1 d D
O2 O 0.6446(2) 1.36339(17) 0.01655(14) 0.0236(5) Uani 1 1 d D
N1 N 0.9223(2) 0.75050(18) 0.40366(15) 0.0167(6) Uani 1 1 d .
N2 N 0.9761(2) 0.82528(18) 0.35049(16) 0.0172(6) Uani 1 1 d .
N3 N 0.8655(2) 0.83533(18) 0.24512(15) 0.0166(6) Uani 1 1 d .
N4 N 0.7821(2) 0.76879(18) 0.27861(15) 0.0166(6) Uani 1 1 d .
N5 N 0.7570(2) 0.99826(17) 0.24787(15) 0.0169(6) Uani 1 1 d .
N6 N 0.5717(2) 1.27005(18) 0.16687(16) 0.0185(6) Uani 1 1 d .
N7 N 0.5290(2) 1.18339(19) 0.19935(16) 0.0201(6) Uani 1 1 d .
N8 N 0.6486(3) 1.11889(19) 0.12020(16) 0.0195(6) Uani 1 1 d .
N9 N 0.7346(3) 1.18320(19) 0.08699(16) 0.0192(6) Uani 1 1 d .
C1 C 0.9833(3) 0.6268(3) 0.5207(2) 0.0280(8) Uani 1 1 d .
H1A H 0.9316 0.6414 0.5591 0.042 Uiso 1 1 calc R
H1B H 1.0596 0.6008 0.5417 0.042 Uiso 1 1 calc R
H1C H 0.9443 0.5824 0.5053 0.042 Uiso 1 1 calc R
C2 C 1.0050(3) 0.7115(2) 0.4536(2) 0.0217(7) Uani 1 1 d .
C3 C 1.1086(3) 0.7622(3) 0.4332(2) 0.0286(8) Uani 1 1 d .
H3 H 1.1796 0.7493 0.4596 0.034 Uiso 1 1 calc R
C4 C 1.0884(3) 0.8337(2) 0.3682(2) 0.0243(8) Uani 1 1 d .
C5 C 1.1652(4) 0.9118(3) 0.3220(3) 0.0346(9) Uani 1 1 d .
H5A H 1.1866 0.9075 0.2723 0.052 Uiso 1 1 calc R
H5B H 1.2380 0.9096 0.3479 0.052 Uiso 1 1 calc R
H5C H 1.1213 0.9695 0.3155 0.052 Uiso 1 1 calc R
C6 C 0.9152(3) 0.8853(2) 0.28577(18) 0.0185(7) Uani 1 1 d .
H6 H 0.9788 0.9233 0.2504 0.022 Uiso 1 1 calc R
C7 C 0.9546(4) 0.9314(2) 0.1179(2) 0.0269(8) Uani 1 1 d .
H7A H 0.9283 0.9900 0.1221 0.040 Uiso 1 1 calc R
H7B H 0.9505 0.9350 0.0655 0.040 Uiso 1 1 calc R
H7C H 1.0371 0.9173 0.1327 0.040 Uiso 1 1 calc R
C8 C 0.8755(3) 0.8579(2) 0.16888(19) 0.0199(7) Uani 1 1 d .
C9 C 0.8005(3) 0.8032(2) 0.1528(2) 0.0234(7) Uani 1 1 d .
H9 H 0.7884 0.8026 0.1040 0.028 Uiso 1 1 calc R
C10 C 0.7444(3) 0.7481(2) 0.22131(19) 0.0203(7) Uani 1 1 d .
C11 C 0.6558(3) 0.6763(3) 0.2313(2) 0.0288(8) Uani 1 1 d .
H11A H 0.6697 0.6242 0.2778 0.043 Uiso 1 1 calc R
H11B H 0.6650 0.6561 0.1879 0.043 Uiso 1 1 calc R
H11C H 0.5748 0.7014 0.2348 0.043 Uiso 1 1 calc R
C12 C 0.8270(3) 0.9531(2) 0.30411(18) 0.0174(7) Uani 1 1 d .
C13 C 0.8287(3) 0.9714(2) 0.37035(19) 0.0214(7) Uani 1 1 d .
H13 H 0.8806 0.9381 0.4087 0.026 Uiso 1 1 calc R
C14 C 0.7523(3) 1.0399(2) 0.3787(2) 0.0242(8) Uani 1 1 d .
H14 H 0.7505 1.0540 0.4235 0.029 Uiso 1 1 calc R
C15 C 0.6784(3) 1.0877(2) 0.3212(2) 0.0217(7) Uani 1 1 d .
H15 H 0.6252 1.1349 0.3257 0.026 Uiso 1 1 calc R
C16 C 0.6844(3) 1.0645(2) 0.25710(19) 0.0182(7) Uani 1 1 d .
C17 C 0.5965(3) 1.1039(2) 0.19512(19) 0.0183(7) Uani 1 1 d .
H17 H 0.5363 1.0556 0.2049 0.022 Uiso 1 1 calc R
C18 C 0.8753(3) 1.2211(3) -0.0281(2) 0.0297(8) Uani 1 1 d .
H18A H 0.8630 1.2854 -0.0338 0.045 Uiso 1 1 calc R
H18B H 0.8711 1.2147 -0.0773 0.045 Uiso 1 1 calc R
H18C H 0.9540 1.1994 -0.0087 0.045 Uiso 1 1 calc R
C19 C 0.7810(3) 1.1658(2) 0.0260(2) 0.0230(7) Uani 1 1 d .
C20 C 0.7269(4) 1.0897(3) 0.0216(2) 0.0273(8) Uani 1 1 d .
H20 H 0.7440 1.0635 -0.0161 0.033 Uiso 1 1 calc R
C21 C 0.6448(3) 1.0600(2) 0.0821(2) 0.0243(8) Uani 1 1 d .
C22 C 0.5645(4) 0.9806(3) 0.1070(2) 0.0320(9) Uani 1 1 d .
H22A H 0.5886 0.9364 0.1555 0.048 Uiso 1 1 calc R
H22B H 0.5701 0.9516 0.0690 0.048 Uiso 1 1 calc R
H22C H 0.4820 1.0017 0.1131 0.048 Uiso 1 1 calc R
C23 C 0.3504(4) 1.0987(3) 0.2731(3) 0.0362(10) Uani 1 1 d .
H23A H 0.3412 1.0665 0.2382 0.054 Uiso 1 1 calc R
H23B H 0.2714 1.1143 0.2915 0.054 Uiso 1 1 calc R
H23C H 0.3945 1.0592 0.3160 0.054 Uiso 1 1 calc R
C24 C 0.4173(3) 1.1837(3) 0.2328(2) 0.0258(8) Uani 1 1 d .
C25 C 0.3872(3) 1.2732(3) 0.2208(2) 0.0294(8) Uani 1 1 d .
H25 H 0.3145 1.2958 0.2374 0.035 Uiso 1 1 calc R
C26 C 0.4834(3) 1.3247(2) 0.1798(2) 0.0240(7) Uani 1 1 d .
C27 C 0.4910(4) 1.4264(3) 0.1511(3) 0.0336(9) Uani 1 1 d .
H27A H 0.5238 1.4451 0.1895 0.050 Uiso 1 1 calc R
H27B H 0.4111 1.4541 0.1405 0.050 Uiso 1 1 calc R
H27C H 0.5432 1.4466 0.1046 0.050 Uiso 1 1 calc R
C28 C 0.9684(3) 1.1602(3) 0.2052(2) 0.0326(9) Uani 1 1 d .
H28A H 1.0520 1.1653 0.2141 0.049 Uiso 1 1 calc R
H28B H 0.9647 1.1293 0.1689 0.049 Uiso 1 1 calc R
H28C H 0.9256 1.1249 0.2530 0.049 Uiso 1 1 calc R
C29 C 0.9120(3) 1.2534(2) 0.1741(2) 0.0239(7) Uani 1 1 d .
C30 C 0.8301(3) 1.2878(3) 0.2178(2) 0.0257(8) Uani 1 1 d .
H30 H 0.8065 1.2501 0.2681 0.031 Uiso 1 1 calc R
C31 C 0.7823(3) 1.3781(3) 0.1876(2) 0.0250(8) Uani 1 1 d .
H31 H 0.7291 1.4003 0.2189 0.030 Uiso 1 1 calc R
C32 C 0.8113(3) 1.4357(2) 0.1129(2) 0.0232(7) Uani 1 1 d .
C33 C 0.8894(3) 1.3979(2) 0.0677(2) 0.0227(7) Uani 1 1 d .
H33 H 0.9066 1.4333 0.0159 0.027 Uiso 1 1 calc R
C34 C 0.9411(3) 1.3102(2) 0.0978(2) 0.0237(7) Uani 1 1 d .
H34 H 0.9960 1.2884 0.0670 0.028 Uiso 1 1 calc R
C35 C 0.7701(4) 1.5350(2) 0.0840(2) 0.0297(8) Uani 1 1 d .
H35 H 0.6954 1.5411 0.1144 0.036 Uiso 1 1 calc R
C36 C 0.8674(4) 1.5900(3) 0.0999(3) 0.0383(10) Uani 1 1 d .
H36A H 0.8760 1.5694 0.1545 0.057 Uiso 1 1 calc R
H36B H 0.8447 1.6550 0.0809 0.057 Uiso 1 1 calc R
H36C H 0.9435 1.5804 0.0744 0.057 Uiso 1 1 calc R
C37 C 0.7433(4) 1.5735(3) 0.0004(3) 0.0411(10) Uani 1 1 d .
H37A H 0.8161 1.5704 -0.0307 0.062 Uiso 1 1 calc R
H37B H 0.7151 1.6372 -0.0132 0.062 Uiso 1 1 calc R
H37C H 0.6815 1.5375 -0.0085 0.062 Uiso 1 1 calc R
C38 C 0.5276(3) 0.8641(3) 0.3366(2) 0.0321(9) Uani 1 1 d .
H38A H 0.5554 0.9193 0.3421 0.048 Uiso 1 1 calc R
H38B H 0.4401 0.8638 0.3420 0.048 Uiso 1 1 calc R
H38C H 0.5548 0.8632 0.2865 0.048 Uiso 1 1 calc R
C39 C 0.5772(3) 0.7815(2) 0.3965(2) 0.0218(7) Uani 1 1 d .
C40 C 0.5560(3) 0.6932(2) 0.39671(19) 0.0199(7) Uani 1 1 d .
H40 H 0.5102 0.6868 0.3590 0.024 Uiso 1 1 calc R
C41 C 0.6020(3) 0.6154(2) 0.45218(18) 0.0186(7) Uani 1 1 d .
H41 H 0.5911 0.5570 0.4495 0.022 Uiso 1 1 calc R
C42 C 0.6650(3) 0.6215(2) 0.51268(18) 0.0184(7) Uani 1 1 d .
C43 C 0.6883(3) 0.7093(2) 0.51019(19) 0.0205(7) Uani 1 1 d .
H43 H 0.7335 0.7158 0.5481 0.025 Uiso 1 1 calc R
C44 C 0.6459(3) 0.7893(2) 0.4523(2) 0.0214(7) Uani 1 1 d .
H44 H 0.6643 0.8480 0.4516 0.026 Uiso 1 1 calc R
C45 C 0.6973(3) 0.5383(2) 0.57972(19) 0.0240(8) Uani 1 1 d .
H45 H 0.7686 0.5529 0.6013 0.029 Uiso 1 1 calc R
C46 C 0.7282(4) 0.4530(3) 0.5608(2) 0.0337(9) Uani 1 1 d .
H46A H 0.6578 0.4349 0.5427 0.051 Uiso 1 1 calc R
H46B H 0.7532 0.4034 0.6062 0.051 Uiso 1 1 calc R
H46C H 0.7933 0.4660 0.5212 0.051 Uiso 1 1 calc R
C47 C 0.5921(4) 0.5224(3) 0.6397(2) 0.0308(9) Uani 1 1 d .
H47A H 0.5772 0.5773 0.6526 0.046 Uiso 1 1 calc R
H47B H 0.6116 0.4706 0.6852 0.046 Uiso 1 1 calc R
H47C H 0.5205 0.5093 0.6195 0.046 Uiso 1 1 calc R
Cl1 Cl 0.30079(8) 0.74949(6) 0.20761(5) 0.0296(2) Uani 1 1 d .
Cl2 Cl 0.08287(8) 0.38859(7) 0.27200(5) 0.0317(2) Uani 1 1 d .
Cl3 Cl 0.23812(8) 0.12092(6) 0.07573(5) 0.02709(19) Uani 1 1 d .
Cl4 Cl 0.35889(9) 0.76081(7) 0.56292(5) 0.0312(2) Uani 1 1 d .
O101 O 0.3692(4) 0.8056(3) 0.1434(2) 0.0601(10) Uani 1 1 d .
O102 O 0.3509(3) 0.7436(3) 0.27561(18) 0.0499(9) Uani 1 1 d .
O103 O 0.2987(4) 0.6590(2) 0.2053(2) 0.0603(10) Uani 1 1 d .
O104 O 0.1794(3) 0.7849(2) 0.20713(18) 0.0427(7) Uani 1 1 d .
O105 O 0.1454(4) 0.4609(3) 0.2808(2) 0.0649(11) Uani 1 1 d .
O106 O 0.1259(6) 0.3057(3) 0.3221(3) 0.105(2) Uani 1 1 d .
O107 O -0.0393(3) 0.4026(4) 0.2886(2) 0.0796(15) Uani 1 1 d .
O108 O 0.1028(3) 0.3935(2) 0.19475(17) 0.0431(7) Uani 1 1 d .
O109 O 0.2864(14) 0.1783(6) 0.0990(4) 0.305(9) Uani 1 1 d .
O110 O 0.1437(6) 0.1623(8) 0.0429(3) 0.249(7) Uani 1 1 d .
O111 O 0.7546(3) 0.46210(19) 0.35442(18) 0.0375(7) Uani 1 1 d D
O112 O 0.3187(7) 0.1118(6) 0.0208(3) 0.169(4) Uani 1 1 d .
O113 O 0.2186(5) 0.0433(3) 0.1399(3) 0.102(2) Uani 1 1 d .
O114 O 0.3619(3) 0.8439(2) 0.4986(2) 0.0553(9) Uani 1 1 d .
O115 O 0.3726(3) 0.6847(2) 0.53712(16) 0.0367(7) Uani 1 1 d .
O116 O 0.2463(3) 0.7560(2) 0.60460(19) 0.0498(9) Uani 1 1 d .
O117 O 0.4544(3) 0.7588(3) 0.6086(2) 0.0608(10) Uani 1 1 d .
O222 O 1.0218(4) 0.6333(3) 0.2724(3) 0.0671(12) Uani 1 1 d D
O333 O 0.5020(3) 1.2703(2) -0.03356(18) 0.0390(7) Uani 1 1 d D
O444 O 0.7788(3) 1.4361(2) -0.11265(16) 0.0394(7) Uani 1 1 d D
O555 O 0.5787(5) 0.9338(4) 0.5488(3) 0.0970(16) Uani 1 1 d .
O666 O 0.1729(6) 0.1160(5) 0.4357(4) 0.126(2) Uani 1 1 d .
H311 H 0.924(4) 0.618(4) 0.339(2) 0.059(16) Uiso 1 1 d D
H212 H 0.583(4) 1.321(3) 0.005(3) 0.078(19) Uiso 1 1 d D
H215 H 0.753(6) 1.399(4) -0.146(3) 0.08(2) Uiso 1 1 d D
H314 H 0.826(4) 0.430(4) 0.331(4) 0.10(2) Uiso 1 1 d D
H312 H 0.810(5) 0.543(3) 0.372(4) 0.09(2) Uiso 1 1 d D
H211 H 0.703(5) 1.398(4) -0.032(3) 0.10(2) Uiso 1 1 d D
H213 H 0.424(5) 1.236(5) -0.004(4) 0.14(3) Uiso 1 1 d D
H313 H 0.718(7) 0.403(3) 0.399(3) 0.11(3) Uiso 1 1 d D
H216 H 0.800(5) 1.503(2) -0.151(3) 0.077(19) Uiso 1 1 d D
H214 H 0.556(5) 1.242(4) -0.069(3) 0.10(2) Uiso 1 1 d D
H316 H 1.085(6) 0.688(4) 0.248(4) 0.12(3) Uiso 1 1 d D
H315 H 1.076(5) 0.598(4) 0.318(3) 0.08(2) Uiso 1 1 d D

loop_
_atom_site_aniso_label
_atom_site_aniso_U_11
_atom_site_aniso_U_22
_atom_site_aniso_U_33
_atom_site_aniso_U_23
_atom_site_aniso_U_13
_atom_site_aniso_U_12
Ru1 0.01243(14) 0.01440(14) 0.01419(14) -0.00410(10) -0.00100(10) -0.00082(10)
Ru2 0.01496(14) 0.01639(14) 0.01670(14) -0.00490(11) -0.00038(10) -0.00084(10)
O1 0.0224(13) 0.0186(12) 0.0242(13) -0.0082(10) 0.0022(10) 0.0007(10)
O2 0.0247(13) 0.0222(13) 0.0211(12) -0.0040(10) -0.0052(10) 0.0018(10)
N1 0.0161(14) 0.0166(13) 0.0156(13) -0.0035(11) -0.0014(11) -0.0013(11)
N2 0.0127(13) 0.0166(13) 0.0204(14) -0.0036(11) -0.0028(11) -0.0011(11)
N3 0.0170(14) 0.0163(13) 0.0154(13) -0.0044(11) -0.0001(11) -0.0010(11)
N4 0.0153(14) 0.0171(13) 0.0172(14) -0.0060(11) -0.0005(11) -0.0014(11)
N5 0.0171(14) 0.0144(14) 0.0182(14) -0.0044(11) -0.0006(11) -0.0024(11)
N6 0.0173(14) 0.0158(14) 0.0215(14) -0.0058(11) -0.0005(11) -0.0004(11)
N7 0.0149(14) 0.0183(14) 0.0232(15) -0.0030(12) 0.0000(11) -0.0006(11)
N8 0.0209(15) 0.0176(14) 0.0198(14) -0.0058(12) -0.0049(12) -0.0002(11)
N9 0.0183(14) 0.0190(14) 0.0197(14) -0.0061(12) -0.0025(11) 0.0020(11)
C1 0.0225(19) 0.030(2) 0.0241(19) 0.0003(16) -0.0070(15) 0.0015(15)
C2 0.0174(17) 0.0245(18) 0.0219(17) -0.0064(14) -0.0050(14) 0.0023(14)
C3 0.0172(18) 0.031(2) 0.035(2) -0.0069(17) -0.0113(15) -0.0014(15)
C4 0.0165(17) 0.0236(18) 0.0307(19) -0.0064(15) -0.0027(14) -0.0034(14)
C5 0.022(2) 0.028(2) 0.047(2) -0.0040(18) -0.0057(17) -0.0081(16)
C6 0.0193(17) 0.0168(16) 0.0170(16) -0.0027(13) -0.0025(13) -0.0015(13)
C7 0.033(2) 0.0227(18) 0.0204(18) -0.0035(15) 0.0034(15) -0.0002(15)
C8 0.0231(18) 0.0186(16) 0.0163(16) -0.0052(13) -0.0003(13) 0.0059(14)
C9 0.0292(19) 0.0247(18) 0.0165(16) -0.0078(14) -0.0023(14) 0.0026(15)
C10 0.0208(17) 0.0225(17) 0.0191(17) -0.0089(14) -0.0045(13) 0.0021(14)
C11 0.029(2) 0.036(2) 0.0268(19) -0.0172(17) -0.0033(16) -0.0058(16)
C12 0.0168(16) 0.0148(15) 0.0187(16) -0.0033(13) -0.0013(13) -0.0035(13)
C13 0.0268(19) 0.0168(16) 0.0200(17) -0.0051(14) -0.0046(14) -0.0009(14)
C14 0.033(2) 0.0222(18) 0.0198(17) -0.0100(14) -0.0030(15) -0.0012(15)
C15 0.0235(18) 0.0177(16) 0.0243(18) -0.0083(14) -0.0008(14) 0.0008(14)
C16 0.0195(17) 0.0140(15) 0.0193(16) -0.0034(13) -0.0010(13) -0.0031(13)
C17 0.0168(16) 0.0152(16) 0.0217(17) -0.0050(13) -0.0009(13) -0.0022(13)
C18 0.029(2) 0.034(2) 0.0252(19) -0.0113(16) 0.0022(15) 0.0060(16)
C19 0.0235(18) 0.0239(18) 0.0211(17) -0.0081(14) -0.0040(14) 0.0080(14)
C20 0.035(2) 0.0259(19) 0.0250(19) -0.0134(16) -0.0084(16) 0.0073(16)
C21 0.0296(19) 0.0196(17) 0.0251(18) -0.0084(15) -0.0125(15) 0.0048(15)
C22 0.039(2) 0.0253(19) 0.036(2) -0.0139(17) -0.0113(18) -0.0011(17)
C23 0.022(2) 0.035(2) 0.043(2) -0.0036(19) 0.0060(17) -0.0060(17)
C24 0.0146(17) 0.031(2) 0.0274(19) -0.0056(16) 0.0003(14) -0.0017(15)
C25 0.0155(17) 0.033(2) 0.037(2) -0.0107(17) 0.0031(15) 0.0043(15)
C26 0.0187(17) 0.0245(18) 0.0287(19) -0.0099(15) -0.0022(14) 0.0039(14)
C27 0.028(2) 0.0232(19) 0.049(2) -0.0138(18) 0.0010(18) 0.0045(16)
C28 0.0220(19) 0.029(2) 0.038(2) -0.0013(17) -0.0055(16) -0.0009(16)
C29 0.0168(17) 0.0262(18) 0.0269(19) -0.0056(15) -0.0059(14) -0.0064(14)
C30 0.0263(19) 0.0302(19) 0.0212(18) -0.0083(15) -0.0040(15) -0.0106(15)
C31 0.0250(19) 0.032(2) 0.0233(18) -0.0158(16) -0.0006(14) -0.0078(15)
C32 0.0234(18) 0.0207(17) 0.0275(19) -0.0102(15) -0.0016(15) -0.0061(14)
C33 0.0212(18) 0.0222(18) 0.0224(17) -0.0049(14) 0.0012(14) -0.0071(14)
C34 0.0153(17) 0.0260(18) 0.0282(19) -0.0078(15) 0.0000(14) -0.0038(14)
C35 0.032(2) 0.0208(18) 0.037(2) -0.0122(16) 0.0047(17) -0.0046(15)
C36 0.043(3) 0.028(2) 0.048(3) -0.0190(19) 0.009(2) -0.0089(18)
C37 0.055(3) 0.021(2) 0.045(3) -0.0081(18) -0.007(2) 0.0020(19)
C38 0.0193(19) 0.0250(19) 0.039(2) 0.0038(17) -0.0010(16) 0.0040(15)
C39 0.0121(16) 0.0238(18) 0.0234(18) -0.0026(14) 0.0055(13) 0.0009(13)
C40 0.0112(15) 0.0273(18) 0.0183(16) -0.0046(14) 0.0000(13) -0.0025(13)
C41 0.0159(16) 0.0198(17) 0.0185(16) -0.0050(13) 0.0019(13) -0.0037(13)
C42 0.0149(16) 0.0217(17) 0.0164(16) -0.0048(13) 0.0020(13) -0.0007(13)
C43 0.0185(17) 0.0265(18) 0.0186(17) -0.0110(14) 0.0018(13) -0.0024(14)
C44 0.0184(17) 0.0215(17) 0.0258(18) -0.0117(15) 0.0065(14) -0.0020(13)
C45 0.0230(18) 0.0263(19) 0.0175(17) -0.0010(14) -0.0024(14) -0.0031(14)
C46 0.036(2) 0.0237(19) 0.031(2) 0.0009(16) 0.0024(17) 0.0047(16)
C47 0.034(2) 0.033(2) 0.0186(18) -0.0016(16) 0.0039(16) -0.0009(17)
Cl1 0.0290(5) 0.0317(5) 0.0256(4) -0.0059(4) -0.0090(4) -0.0001(4)
Cl2 0.0254(5) 0.0404(5) 0.0320(5) -0.0171(4) 0.0039(4) -0.0023(4)
Cl3 0.0301(5) 0.0242(4) 0.0258(4) -0.0075(4) -0.0034(4) 0.0018(4)
Cl4 0.0328(5) 0.0326(5) 0.0345(5) -0.0208(4) 0.0053(4) -0.0036(4)
O101 0.064(2) 0.057(2) 0.0413(19) 0.0015(17) 0.0106(17) -0.0047(18)
O102 0.0390(18) 0.079(2) 0.0352(17) -0.0220(17) -0.0179(14) 0.0067(17)
O103 0.065(2) 0.0398(19) 0.085(3) -0.0297(19) -0.031(2) 0.0110(17)
O104 0.0316(16) 0.0463(18) 0.0514(19) -0.0171(15) -0.0161(14) 0.0065(14)
O105 0.073(3) 0.087(3) 0.045(2) -0.030(2) -0.0088(18) -0.035(2)
O106 0.162(5) 0.055(3) 0.059(3) 0.009(2) 0.038(3) 0.045(3)
O107 0.0276(18) 0.168(5) 0.076(3) -0.086(3) 0.0032(18) 0.005(2)
O108 0.0424(18) 0.059(2) 0.0376(17) -0.0293(15) 0.0097(14) -0.0144(15)
O109 0.68(2) 0.152(7) 0.070(4) 0.027(4) -0.102(8) -0.258(12)
O110 0.084(4) 0.428(14) 0.073(4) 0.079(6) 0.026(3) 0.141(7)
O111 0.0335(16) 0.0284(15) 0.0549(19) -0.0205(14) -0.0007(14) -0.0007(12)
O112 0.199(7) 0.204(7) 0.060(3) -0.019(4) 0.012(4) 0.143(6)
O113 0.137(5) 0.068(3) 0.067(3) 0.031(2) -0.045(3) -0.057(3)
O114 0.064(2) 0.0396(18) 0.054(2) -0.0102(16) 0.0156(18) -0.0046(16)
O115 0.0407(17) 0.0391(16) 0.0397(16) -0.0272(14) 0.0083(13) -0.0043(13)
O116 0.047(2) 0.056(2) 0.056(2) -0.0363(17) 0.0267(16) -0.0125(16)
O117 0.056(2) 0.075(3) 0.075(3) -0.053(2) -0.0271(19) 0.0128(19)
O222 0.053(2) 0.057(2) 0.087(3) -0.028(2) 0.040(2) -0.0117(19)
O333 0.0296(16) 0.0474(18) 0.0431(17) -0.0187(15) -0.0029(13) -0.0082(13)
O444 0.0464(18) 0.0371(16) 0.0278(15) -0.0052(13) 0.0071(13) 0.0005(14)
O555 0.108(4) 0.103(4) 0.090(4) -0.045(3) 0.000(3) -0.024(3)
O666 0.128(5) 0.139(6) 0.103(4) -0.033(4) 0.003(4) -0.014(4)

loop_
_atom_type_symbol
_atom_type_description
_atom_type_scat_dispersion_real
_atom_type_scat_dispersion_imag
_atom_type_scat_source
C C 0.0033 0.0016 'International Tables Vol C Tables 4.2.6.8 and 6.1.1.4'
H H 0.0000 0.0000 'International Tables Vol C Tables 4.2.6.8 and 6.1.1.4'
N N 0.0061 0.0033 'International Tables Vol C Tables 4.2.6.8 and 6.1.1.4'
O O 0.0106 0.0060 'International Tables Vol C Tables 4.2.6.8 and 6.1.1.4'
Cl Cl 0.1484 0.1585 'International Tables Vol C Tables 4.2.6.8 and 6.1.1.4'
Ru Ru -1.2594 0.8363 'International Tables Vol C Tables 4.2.6.8 and 6.1.1.4'

loop_
_geom_angle_atom_site_label_1
_geom_angle_atom_site_label_2
_geom_angle_atom_site_label_3
_geom_angle
N1 Ru1 O1 81.00(10)
N1 Ru1 N4 85.27(10)
O1 Ru1 N4 83.91(10)
N1 Ru1 C41 148.84(11)
O1 Ru1 C41 91.36(11)
N4 Ru1 C41 124.14(12)
N1 Ru1 C44 98.23(12)
O1 Ru1 C44 161.15(11)
N4 Ru1 C44 114.87(12)
C41 Ru1 C44 79.54(13)
N1 Ru1 C40 164.40(12)
O1 Ru1 C40 114.59(12)
N4 Ru1 C40 96.28(11)
C41 Ru1 C40 37.19(13)
C44 Ru1 C40 66.99(13)
N1 Ru1 C43 92.67(12)
O1 Ru1 C43 123.41(11)
N4 Ru1 C43 152.01(12)
C41 Ru1 C43 66.43(13)
C44 Ru1 C43 37.76(13)
C40 Ru1 C43 78.66(13)
N1 Ru1 C39 127.26(12)
O1 Ru1 C39 151.15(12)
N4 Ru1 C39 92.12(11)
C41 Ru1 C39 67.33(12)
C44 Ru1 C39 37.05(14)
C40 Ru1 C39 37.31(13)
C43 Ru1 C39 67.06(13)
N1 Ru1 C42 113.03(11)
O1 Ru1 C42 95.65(11)
N4 Ru1 C42 161.46(12)
C41 Ru1 C42 37.33(12)
C44 Ru1 C42 67.15(12)
C40 Ru1 C42 66.97(12)
C43 Ru1 C42 36.32(12)
C39 Ru1 C42 79.31(12)
N6 Ru2 N9 85.91(11)
N6 Ru2 O2 81.68(10)
N9 Ru2 O2 83.36(10)
N6 Ru2 C30 95.77(12)
N9 Ru2 C30 117.57(13)
O2 Ru2 C30 158.80(12)
N6 Ru2 C33 150.91(12)
N9 Ru2 C33 121.89(12)
O2 Ru2 C33 92.48(12)
C30 Ru2 C33 79.51(14)
N6 Ru2 C34 161.25(12)
N9 Ru2 C34 95.51(12)
O2 Ru2 C34 117.07(12)
C30 Ru2 C34 66.97(14)
C33 Ru2 C34 37.09(13)
N6 Ru2 C31 92.15(12)
N9 Ru2 C31 154.83(13)
O2 Ru2 C31 121.23(12)
C30 Ru2 C31 37.61(14)
C33 Ru2 C31 66.54(13)
C34 Ru2 C31 78.62(14)
N6 Ru2 C29 123.86(12)
N9 Ru2 C29 93.31(12)
O2 Ru2 C29 154.06(12)
C30 Ru2 C29 37.07(14)
C33 Ru2 C29 67.45(13)
C34 Ru2 C29 37.44(13)
C31 Ru2 C29 67.07(14)
N6 Ru2 C32 114.17(12)
N9 Ru2 C32 159.33(12)
O2 Ru2 C32 94.33(12)
C30 Ru2 C32 67.38(13)
C33 Ru2 C32 37.51(13)
C34 Ru2 C32 67.19(13)
C31 Ru2 C32 36.58(13)
C29 Ru2 C32 79.79(13)
Ru1 O1 H311 113(3)
Ru1 O1 H312 118(4)
H311 O1 H312 106(5)
Ru2 O2 H212 117(3)
Ru2 O2 H211 111(4)
H212 O2 H211 112(5)
C2 N1 N2 105.1(3)
C2 N1 Ru1 129.7(2)
N2 N1 Ru1 125.0(2)
C4 N2 N1 111.2(3)
C4 N2 C6 126.9(3)
N1 N2 C6 122.0(3)
C8 N3 N4 111.3(3)
C8 N3 C6 125.2(3)
N4 N3 C6 122.3(3)
C10 N4 N3 104.9(3)
C10 N4 Ru1 131.0(2)
N3 N4 Ru1 123.4(2)
C12 N5 C16 117.3(3)
C26 N6 N7 105.0(3)
C26 N6 Ru2 130.2(2)
N7 N6 Ru2 124.7(2)
C24 N7 N6 111.4(3)
C24 N7 C17 126.2(3)
N6 N7 C17 122.4(3)
C21 N8 N9 111.0(3)
C21 N8 C17 125.4(3)
N9 N8 C17 121.6(3)
C19 N9 N8 105.6(3)
C19 N9 Ru2 129.8(2)
N8 N9 Ru2 122.4(2)
C2 C1 H1A 109.5
C2 C1 H1B 109.5
H1A C1 H1B 109.5
C2 C1 H1C 109.5
H1A C1 H1C 109.5
H1B C1 H1C 109.5
N1 C2 C3 110.1(3)
N1 C2 C1 122.6(3)
C3 C2 C1 127.2(3)
C4 C3 C2 106.9(3)
C4 C3 H3 126.5
C2 C3 H3 126.5
N2 C4 C3 106.7(3)
N2 C4 C5 122.4(3)
C3 C4 C5 130.9(3)
C4 C5 H5A 109.5
C4 C5 H5B 109.5
H5A C5 H5B 109.5
C4 C5 H5C 109.5
H5A C5 H5C 109.5
H5B C5 H5C 109.5
N3 C6 N2 111.8(3)
N3 C6 C12 113.8(3)
N2 C6 C12 113.7(3)
N3 C6 H6 105.5
N2 C6 H6 105.5
C12 C6 H6 105.5
C8 C7 H7A 109.5
C8 C7 H7B 109.5
H7A C7 H7B 109.5
C8 C7 H7C 109.5
H7A C7 H7C 109.5
H7B C7 H7C 109.5
N3 C8 C9 106.5(3)
N3 C8 C7 122.9(3)
C9 C8 C7 130.7(3)
C8 C9 C10 107.4(3)
C8 C9 H9 126.3
C10 C9 H9 126.3
N4 C10 C9 109.9(3)
N4 C10 C11 123.9(3)
C9 C10 C11 126.2(3)
C10 C11 H11A 109.5
C10 C11 H11B 109.5
H11A C11 H11B 109.5
C10 C11 H11C 109.5
H11A C11 H11C 109.5
H11B C11 H11C 109.5
N5 C12 C13 123.8(3)
N5 C12 C6 113.7(3)
C13 C12 C6 122.2(3)
C14 C13 C12 117.9(3)
C14 C13 H13 121.1
C12 C13 H13 121.1
C13 C14 C15 119.5(3)
C13 C14 H14 120.3
C15 C14 H14 120.3
C16 C15 C14 118.1(3)
C16 C15 H15 121.0
C14 C15 H15 121.0
N5 C16 C15 123.6(3)
N5 C16 C17 113.7(3)
C15 C16 C17 122.3(3)
N8 C17 N7 111.9(3)
N8 C17 C16 113.8(3)
N7 C17 C16 113.7(3)
N8 C17 H17 105.5
N7 C17 H17 105.5
C16 C17 H17 105.5
C19 C18 H18A 109.5
C19 C18 H18B 109.5
H18A C18 H18B 109.5
C19 C18 H18C 109.5
H18A C18 H18C 109.5
H18B C18 H18C 109.5
N9 C19 C20 109.9(3)
N9 C19 C18 123.8(3)
C20 C19 C18 126.3(3)
C21 C20 C19 107.2(3)
C21 C20 H20 126.4
C19 C20 H20 126.4
N8 C21 C20 106.3(3)
N8 C21 C22 123.1(3)
C20 C21 C22 130.6(3)
C21 C22 H22A 109.5
C21 C22 H22B 109.5
H22A C22 H22B 109.5
C21 C22 H22C 109.5
H22A C22 H22C 109.5
H22B C22 H22C 109.5
C24 C23 H23A 109.5
C24 C23 H23B 109.5
H23A C23 H23B 109.5
C24 C23 H23C 109.5
H23A C23 H23C 109.5
H23B C23 H23C 109.5
N7 C24 C25 106.2(3)
N7 C24 C23 122.7(3)
C25 C24 C23 131.1(3)
C24 C25 C26 107.0(3)
C24 C25 H25 126.5
C26 C25 H25 126.5
N6 C26 C25 110.4(3)
N6 C26 C27 122.8(3)
C25 C26 C27 126.8(3)
C26 C27 H27A 109.5
C26 C27 H27B 109.5
H27A C27 H27B 109.5
C26 C27 H27C 109.5
H27A C27 H27C 109.5
H27B C27 H27C 109.5
C29 C28 H28A 109.5
C29 C28 H28B 109.5
H28A C28 H28B 109.5
C29 C28 H28C 109.5
H28A C28 H28C 109.5
H28B C28 H28C 109.5
C30 C29 C34 118.2(3)
C30 C29 C28 122.2(3)
C34 C29 C28 119.7(3)
C30 C29 Ru2 69.9(2)
C34 C29 Ru2 70.6(2)
C28 C29 Ru2 131.1(3)
C29 C30 C31 120.7(3)
C29 C30 Ru2 73.0(2)
C31 C30 Ru2 72.1(2)
C29 C30 H30 119.6
C31 C30 H30 119.6
Ru2 C30 H30 127.3
C32 C31 C30 122.0(3)
C32 C31 Ru2 73.6(2)
C30 C31 Ru2 70.3(2)
C32 C31 H31 119.0
C30 C31 H31 119.0
Ru2 C31 H31 129.7
C31 C32 C33 116.7(3)
C31 C32 C35 121.3(3)
C33 C32 C35 121.9(3)
C31 C32 Ru2 69.8(2)
C33 C32 Ru2 68.52(19)
C35 C32 Ru2 136.8(3)
C34 C33 C32 121.8(3)
C34 C33 Ru2 72.3(2)
C32 C33 Ru2 74.0(2)
C34 C33 H33 119.1
C32 C33 H33 119.1
Ru2 C33 H33 126.6
C33 C34 C29 120.5(3)
C33 C34 Ru2 70.6(2)
C29 C34 Ru2 71.9(2)
C33 C34 H34 119.7
C29 C34 H34 119.7
Ru2 C34 H34 130.4
C32 C35 C37 114.8(3)
C32 C35 C36 107.0(3)
C37 C35 C36 110.8(3)
C32 C35 H35 108.0
C37 C35 H35 108.0
C36 C35 H35 108.0
C35 C36 H36A 109.5
C35 C36 H36B 109.5
H36A C36 H36B 109.5
C35 C36 H36C 109.5
H36A C36 H36C 109.5
H36B C36 H36C 109.5
C35 C37 H37A 109.5
C35 C37 H37B 109.5
H37A C37 H37B 109.5
C35 C37 H37C 109.5
H37A C37 H37C 109.5
H37B C37 H37C 109.5
C39 C38 H38A 109.5
C39 C38 H38B 109.5
H38A C38 H38B 109.5
C39 C38 H38C 109.5
H38A C38 H38C 109.5
H38B C38 H38C 109.5
C44 C39 C40 118.8(3)
C44 C39 C38 121.4(3)
C40 C39 C38 119.8(3)
C44 C39 Ru1 70.28(19)
C40 C39 Ru1 70.66(19)
C38 C39 Ru1 130.4(2)
C41 C40 C39 120.4(3)
C41 C40 Ru1 70.72(19)
C39 C40 Ru1 72.03(19)
C41 C40 H40 119.8
C39 C40 H40 119.8
Ru1 C40 H40 130.0
C40 C41 C42 121.6(3)
C40 C41 Ru1 72.09(19)
C42 C41 Ru1 74.57(19)
C40 C41 H41 119.2
C42 C41 H41 119.2
Ru1 C41 H41 126.0
C43 C42 C41 116.9(3)
C43 C42 C45 120.7(3)
C41 C42 C45 122.2(3)
C43 C42 Ru1 69.60(19)
C41 C42 Ru1 68.10(18)
C45 C42 Ru1 137.5(2)
C42 C43 C44 121.9(3)
C42 C43 Ru1 74.08(19)
C44 C43 Ru1 70.25(19)
C42 C43 H43 119.1
C44 C43 H43 119.1
Ru1 C43 H43 129.1
C39 C44 C43 120.1(3)
C39 C44 Ru1 72.68(19)
C43 C44 Ru1 72.00(19)
C39 C44 H44 119.9
C43 C44 H44 119.9
Ru1 C44 H44 127.4
C42 C45 C46 114.3(3)
C42 C45 C47 107.2(3)
C46 C45 C47 111.5(3)
C42 C45 H45 107.9
C46 C45 H45 107.9
C47 C45 H45 107.9
C45 C46 H46A 109.5
C45 C46 H46B 109.5
H46A C46 H46B 109.5
C45 C46 H46C 109.5
H46A C46 H46C 109.5
H46B C46 H46C 109.5
C45 C47 H47A 109.5
C45 C47 H47B 109.5
H47A C47 H47B 109.5
C45 C47 H47C 109.5
H47A C47 H47C 109.5
H47B C47 H47C 109.5
O101 Cl1 O102 111.2(2)
O101 Cl1 O103 109.1(3)
O102 Cl1 O103 108.4(2)
O101 Cl1 O104 110.2(2)
O102 Cl1 O104 109.6(2)
O103 Cl1 O104 108.3(2)
O106 Cl2 O107 111.2(3)
O106 Cl2 O105 108.3(3)
O107 Cl2 O105 107.2(3)
O106 Cl2 O108 111.2(2)
O107 Cl2 O108 110.2(2)
O105 Cl2 O108 108.6(2)
O110 Cl3 O109 105.9(9)
O110 Cl3 O112 107.6(4)
O109 Cl3 O112 104.1(8)
O110 Cl3 O113 116.0(4)
O109 Cl3 O113 105.4(3)
O112 Cl3 O113 116.6(4)
O117 Cl4 O116 110.8(2)
O117 Cl4 O114 109.2(3)
O116 Cl4 O114 109.1(2)
O117 Cl4 O115 109.6(2)
O116 Cl4 O115 109.21(19)
O114 Cl4 O115 108.9(2)
H314 O111 H313 101(5)
H316 O222 H315 92(5)
H213 O333 H214 119(6)
H215 O444 H216 107(5)

loop_
_geom_bond_atom_site_label_1
_geom_bond_atom_site_label_2
_geom_bond_distance
Ru1 N1 2.117(3)
Ru1 O1 2.123(2)
Ru1 N4 2.124(3)
Ru1 C41 2.188(3)
Ru1 C44 2.193(3)
Ru1 C40 2.206(3)
Ru1 C43 2.216(3)
Ru1 C39 2.224(3)
Ru1 C42 2.273(3)
Ru2 N6 2.110(3)
Ru2 N9 2.116(3)
Ru2 O2 2.137(2)
Ru2 C30 2.188(4)
Ru2 C33 2.189(3)
Ru2 C34 2.211(3)
Ru2 C31 2.212(3)
Ru2 C29 2.229(3)
Ru2 C32 2.261(3)
O1 H311 1.06(2)
O1 H312 1.07(2)
O2 H212 1.08(2)
O2 H211 1.08(2)
N1 C2 1.341(4)
N1 N2 1.375(4)
N2 C4 1.356(4)
N2 C6 1.448(4)
N3 C8 1.357(4)
N3 N4 1.382(4)
N3 C6 1.439(4)
N4 C10 1.345(4)
N5 C12 1.337(4)
N5 C16 1.340(4)
N6 C26 1.342(4)
N6 N7 1.372(4)
N7 C24 1.362(5)
N7 C17 1.449(4)
N8 C21 1.367(5)
N8 N9 1.379(4)
N8 C17 1.437(4)
N9 C19 1.343(4)
C1 C2 1.489(5)
C1 H1A 0.9800
C1 H1B 0.9800
C1 H1C 0.9800
C2 C3 1.394(5)
C3 C4 1.362(5)
C3 H3 0.9500
C4 C5 1.497(5)
C5 H5A 0.9800
C5 H5B 0.9800
C5 H5C 0.9800
C6 C12 1.528(5)
C6 H6 1.0000
C7 C8 1.493(5)
C7 H7A 0.9800
C7 H7B 0.9800
C7 H7C 0.9800
C8 C9 1.360(5)
C9 C10 1.399(5)
C9 H9 0.9500
C10 C11 1.495(5)
C11 H11A 0.9800
C11 H11B 0.9800
C11 H11C 0.9800
C12 C13 1.389(5)
C13 C14 1.386(5)
C13 H13 0.9500
C14 C15 1.391(5)
C14 H14 0.9500
C15 C16 1.386(5)
C15 H15 0.9500
C16 C17 1.529(5)
C17 H17 1.0000
C18 C19 1.489(5)
C18 H18A 0.9800
C18 H18B 0.9800
C18 H18C 0.9800
C19 C20 1.401(5)
C20 C21 1.372(6)
C20 H20 0.9500
C21 C22 1.490(5)
C22 H22A 0.9800
C22 H22B 0.9800
C22 H22C 0.9800
C23 C24 1.489(5)
C23 H23A 0.9800
C23 H23B 0.9800
C23 H23C 0.9800
C24 C25 1.367(5)
C25 C26 1.392(5)
C25 H25 0.9500
C26 C27 1.496(5)
C27 H27A 0.9800
C27 H27B 0.9800
C27 H27C 0.9800
C28 C29 1.493(5)
C28 H28A 0.9800
C28 H28B 0.9800
C28 H28C 0.9800
C29 C30 1.404(5)
C29 C34 1.425(5)
C30 C31 1.418(5)
C30 H30 0.9500
C31 C32 1.404(5)
C31 H31 0.9500
C32 C33 1.432(5)
C32 C35 1.515(5)
C33 C34 1.400(5)
C33 H33 0.9500
C34 H34 0.9500
C35 C37 1.530(6)
C35 C36 1.540(6)
C35 H35 1.0000
C36 H36A 0.9800
C36 H36B 0.9800
C36 H36C 0.9800
C37 H37A 0.9800
C37 H37B 0.9800
C37 H37C 0.9800
C38 C39 1.499(5)
C38 H38A 0.9800
C38 H38B 0.9800
C38 H38C 0.9800
C39 C44 1.403(5)
C39 C40 1.417(5)
C40 C41 1.401(5)
C40 H40 0.9500
C41 C42 1.430(5)
C41 H41 0.9500
C42 C43 1.400(5)
C42 C45 1.512(5)
C43 C44 1.427(5)
C43 H43 0.9500
C44 H44 0.9500
C45 C46 1.522(5)
C45 C47 1.541(5)
C45 H45 1.0000
C46 H46A 0.9800
C46 H46B 0.9800
C46 H46C 0.9800
C47 H47A 0.9800
C47 H47B 0.9800
C47 H47C 0.9800
Cl1 O101 1.416(3)
Cl1 O102 1.420(3)
Cl1 O103 1.439(3)
Cl1 O104 1.444(3)
Cl2 O106 1.395(4)
Cl2 O107 1.408(3)
Cl2 O105 1.433(4)
Cl2 O108 1.441(3)
Cl3 O110 1.295(5)
Cl3 O109 1.296(6)
Cl3 O112 1.369(5)
Cl3 O113 1.392(4)
Cl4 O117 1.425(4)
Cl4 O116 1.429(3)
Cl4 O114 1.430(3)
Cl4 O115 1.442(3)
O111 H314 1.07(2)
O111 H313 1.08(2)
O222 H316 1.08(2)
O222 H315 1.07(2)
O333 H213 1.06(2)
O333 H214 1.07(2)
O444 H215 1.06(2)
O444 H216 1.07(2)

loop_
_geom_torsion_atom_site_label_1
_geom_torsion_atom_site_label_2
_geom_torsion_atom_site_label_3
_geom_torsion_atom_site_label_4
_geom_torsion
O1 Ru1 N1 C2 -62.5(3)
N4 Ru1 N1 C2 -147.1(3)
C41 Ru1 N1 C2 15.0(4)
C44 Ru1 N1 C2 98.4(3)
C40 Ru1 N1 C2 116.5(5)
C43 Ru1 N1 C2 60.9(3)
C39 Ru1 N1 C2 123.8(3)
C42 Ru1 N1 C2 29.8(3)
O1 Ru1 N1 N2 111.5(2)
N4 Ru1 N1 N2 26.9(2)
C41 Ru1 N1 N2 -170.9(2)
C44 Ru1 N1 N2 -87.6(3)
C40 Ru1 N1 N2 -69.5(5)
C43 Ru1 N1 N2 -125.1(3)
C39 Ru1 N1 N2 -62.1(3)
C42 Ru1 N1 N2 -156.2(2)
C2 N1 N2 C4 -1.6(4)
Ru1 N1 N2 C4 -176.8(2)
C2 N1 N2 C6 179.2(3)
Ru1 N1 N2 C6 4.0(4)
C8 N3 N4 C10 2.5(3)
C6 N3 N4 C10 171.0(3)
C8 N3 N4 Ru1 174.3(2)
C6 N3 N4 Ru1 -17.2(4)
N1 Ru1 N4 C10 149.0(3)
O1 Ru1 N4 C10 67.6(3)
C41 Ru1 N4 C10 -19.9(3)
C44 Ru1 N4 C10 -114.1(3)
C40 Ru1 N4 C10 -46.6(3)
C43 Ru1 N4 C10 -124.2(3)
C39 Ru1 N4 C10 -83.8(3)
C42 Ru1 N4 C10 -22.0(5)
N1 Ru1 N4 N3 -20.5(2)
O1 Ru1 N4 N3 -101.9(2)
C41 Ru1 N4 N3 170.6(2)
C44 Ru1 N4 N3 76.4(3)
C40 Ru1 N4 N3 144.0(2)
C43 Ru1 N4 N3 66.3(4)
C39 Ru1 N4 N3 106.8(2)
C42 Ru1 N4 N3 168.5(3)
N9 Ru2 N6 C26 -153.5(3)
O2 Ru2 N6 C26 -69.7(3)
C30 Ru2 N6 C26 89.1(3)
C33 Ru2 N6 C26 10.4(5)
C34 Ru2 N6 C26 111.4(4)
C31 Ru2 N6 C26 51.6(3)
C29 Ru2 N6 C26 115.2(3)
C32 Ru2 N6 C26 21.4(3)
N9 Ru2 N6 N7 30.1(3)
O2 Ru2 N6 N7 114.0(3)
C30 Ru2 N6 N7 -87.2(3)
C33 Ru2 N6 N7 -166.0(3)
C34 Ru2 N6 N7 -65.0(5)
C31 Ru2 N6 N7 -124.8(3)
C29 Ru2 N6 N7 -61.1(3)
C32 Ru2 N6 N7 -155.0(2)
C26 N6 N7 C24 -1.0(4)
Ru2 N6 N7 C24 176.2(2)
C26 N6 N7 C17 177.4(3)
Ru2 N6 N7 C17 -5.5(4)
C21 N8 N9 C19 2.4(4)
C17 N8 N9 C19 167.1(3)
C21 N8 N9 Ru2 167.0(2)
C17 N8 N9 Ru2 -28.3(4)
N6 Ru2 N9 C19 146.7(3)
O2 Ru2 N9 C19 64.6(3)
C30 Ru2 N9 C19 -118.9(3)
C33 Ru2 N9 C19 -24.2(3)
C34 Ru2 N9 C19 -52.1(3)
C31 Ru2 N9 C19 -127.0(3)
C29 Ru2 N9 C19 -89.6(3)
C32 Ru2 N9 C19 -20.1(5)
N6 Ru2 N9 N8 -13.8(2)
O2 Ru2 N9 N8 -95.9(2)
C30 Ru2 N9 N8 80.5(3)
C33 Ru2 N9 N8 175.3(2)
C34 Ru2 N9 N8 147.4(2)
C31 Ru2 N9 N8 72.5(4)
C29 Ru2 N9 N8 109.9(2)
C32 Ru2 N9 N8 179.4(3)
N2 N1 C2 C3 1.4(4)
Ru1 N1 C2 C3 176.3(2)
N2 N1 C2 C1 -179.3(3)
Ru1 N1 C2 C1 -4.3(5)
N1 C2 C3 C4 -0.7(4)
C1 C2 C3 C4 180.0(4)
N1 N2 C4 C3 1.2(4)
C6 N2 C4 C3 -179.7(3)
N1 N2 C4 C5 -176.9(3)
C6 N2 C4 C5 2.2(6)
C2 C3 C4 N2 -0.3(4)
C2 C3 C4 C5 177.6(4)
C8 N3 C6 N2 -133.6(3)
N4 N3 C6 N2 59.6(4)
C8 N3 C6 C12 95.9(4)
N4 N3 C6 C12 -70.9(4)
C4 N2 C6 N3 129.1(3)
N1 N2 C6 N3 -51.9(4)
C4 N2 C6 C12 -100.4(4)
N1 N2 C6 C12 78.7(4)
N4 N3 C8 C9 -2.0(4)
C6 N3 C8 C9 -170.1(3)
N4 N3 C8 C7 176.8(3)
C6 N3 C8 C7 8.8(5)
N3 C8 C9 C10 0.7(4)
C7 C8 C9 C10 -178.0(3)
N3 N4 C10 C9 -2.0(4)
Ru1 N4 C10 C9 -172.9(2)
N3 N4 C10 C11 177.8(3)
Ru1 N4 C10 C11 6.9(5)
C8 C9 C10 N4 0.9(4)
C8 C9 C10 C11 -178.9(3)
C16 N5 C12 C13 -0.4(5)
C16 N5 C12 C6 -174.4(3)
N3 C6 C12 N5 -40.3(4)
N2 C6 C12 N5 -169.8(3)
N3 C6 C12 C13 145.6(3)
N2 C6 C12 C13 16.1(4)
N5 C12 C13 C14 0.8(5)
C6 C12 C13 C14 174.3(3)
C12 C13 C14 C15 -0.5(5)
C13 C14 C15 C16 0.0(5)
C12 N5 C16 C15 -0.2(5)
C12 N5 C16 C17 -172.5(3)
C14 C15 C16 N5 0.4(5)
C14 C15 C16 C17 172.0(3)
C21 N8 C17 N7 -133.1(3)
N9 N8 C17 N7 64.4(4)
C21 N8 C17 C16 96.2(4)
N9 N8 C17 C16 -66.2(4)
C24 N7 C17 N8 133.1(3)
N6 N7 C17 N8 -45.0(4)
C24 N7 C17 C16 -96.2(4)
N6 N7 C17 C16 85.7(4)
N5 C16 C17 N8 -42.5(4)
C15 C16 C17 N8 145.2(3)
N5 C16 C17 N7 -172.2(3)
C15 C16 C17 N7 15.4(5)
N8 N9 C19 C20 -1.5(4)
Ru2 N9 C19 C20 -164.5(2)
N8 N9 C19 C18 178.2(3)
Ru2 N9 C19 C18 15.2(5)
N9 C19 C20 C21 0.1(4)
C18 C19 C20 C21 -179.6(3)
N9 N8 C21 C20 -2.4(4)
C17 N8 C21 C20 -166.3(3)
N9 N8 C21 C22 177.0(3)
C17 N8 C21 C22 13.0(5)
C19 C20 C21 N8 1.3(4)
C19 C20 C21 C22 -178.0(4)
N6 N7 C24 C25 0.6(4)
C17 N7 C24 C25 -177.7(3)
N6 N7 C24 C23 -179.4(3)
C17 N7 C24 C23 2.3(6)
N7 C24 C25 C26 0.0(4)
C23 C24 C25 C26 180.0(4)
N7 N6 C26 C25 1.0(4)
Ru2 N6 C26 C25 -175.9(3)
N7 N6 C26 C27 -177.8(3)
Ru2 N6 C26 C27 5.3(5)
C24 C25 C26 N6 -0.6(5)
C24 C25 C26 C27 178.0(4)
N6 Ru2 C29 C30 -46.6(3)
N9 Ru2 C29 C30 -133.8(2)
O2 Ru2 C29 C30 144.5(3)
C33 Ru2 C29 C30 102.9(2)
C34 Ru2 C29 C30 131.4(3)
C31 Ru2 C29 C30 29.9(2)
C32 Ru2 C29 C30 65.8(2)
N6 Ru2 C29 C34 -177.97(19)
N9 Ru2 C29 C34 94.7(2)
O2 Ru2 C29 C34 13.1(4)
C30 Ru2 C29 C34 -131.4(3)
C33 Ru2 C29 C34 -28.6(2)
C31 Ru2 C29 C34 -101.5(2)
C32 Ru2 C29 C34 -65.6(2)
N6 Ru2 C29 C28 69.1(4)
N9 Ru2 C29 C28 -18.2(4)
O2 Ru2 C29 C28 -99.8(4)
C30 Ru2 C29 C28 115.7(4)
C33 Ru2 C29 C28 -141.5(4)
C34 Ru2 C29 C28 -112.9(4)
C31 Ru2 C29 C28 145.5(4)
C32 Ru2 C29 C28 -178.5(4)
C34 C29 C30 C31 -2.9(5)
C28 C29 C30 C31 177.1(3)
Ru2 C29 C30 C31 -56.3(3)
C34 C29 C30 Ru2 53.4(3)
C28 C29 C30 Ru2 -126.6(3)
N6 Ru2 C30 C29 142.7(2)
N9 Ru2 C30 C29 54.3(2)
O2 Ru2 C30 C29 -135.4(3)
C33 Ru2 C30 C29 -66.3(2)
C34 Ru2 C30 C29 -29.7(2)
C31 Ru2 C30 C29 -131.3(3)
C32 Ru2 C30 C29 -103.5(2)
N6 Ru2 C30 C31 -86.0(2)
N9 Ru2 C30 C31 -174.4(2)
O2 Ru2 C30 C31 -4.2(5)
C33 Ru2 C30 C31 65.0(2)
C34 Ru2 C30 C31 101.6(2)
C29 Ru2 C30 C31 131.3(3)
C32 Ru2 C30 C31 27.8(2)
C29 C30 C31 C32 2.0(5)
Ru2 C30 C31 C32 -54.7(3)
C29 C30 C31 Ru2 56.7(3)
N6 Ru2 C31 C32 -129.6(2)
N9 Ru2 C31 C32 145.5(3)
O2 Ru2 C31 C32 -48.0(2)
C30 Ru2 C31 C32 133.8(3)
C33 Ru2 C31 C32 30.0(2)
C34 Ru2 C31 C32 66.9(2)
C29 Ru2 C31 C32 104.3(2)
N6 Ru2 C31 C30 96.7(2)
N9 Ru2 C31 C30 11.7(4)
O2 Ru2 C31 C30 178.24(19)
C33 Ru2 C31 C30 -103.8(2)
C34 Ru2 C31 C30 -66.9(2)
C29 Ru2 C31 C30 -29.5(2)
C32 Ru2 C31 C30 -133.8(3)
C30 C31 C32 C33 1.6(5)
Ru2 C31 C32 C33 -51.6(3)
C30 C31 C32 C35 -173.5(3)
Ru2 C31 C32 C35 133.3(3)
C30 C31 C32 Ru2 53.3(3)
N6 Ru2 C32 C31 57.6(2)
N9 Ru2 C32 C31 -136.9(3)
O2 Ru2 C32 C31 140.4(2)
C30 Ru2 C32 C31 -28.5(2)
C33 Ru2 C32 C31 -131.2(3)
C34 Ru2 C32 C31 -102.0(2)
C29 Ru2 C32 C31 -65.1(2)
N6 Ru2 C32 C33 -171.24(19)
N9 Ru2 C32 C33 -5.8(4)
O2 Ru2 C32 C33 -88.4(2)
C30 Ru2 C32 C33 102.6(2)
C34 Ru2 C32 C33 29.2(2)
C31 Ru2 C32 C33 131.2(3)
C29 Ru2 C32 C33 66.1(2)
N6 Ru2 C32 C35 -57.1(4)
N9 Ru2 C32 C35 108.4(4)
O2 Ru2 C32 C35 25.7(4)
C30 Ru2 C32 C35 -143.2(4)
C33 Ru2 C32 C35 114.2(5)
C34 Ru2 C32 C35 143.3(4)
C31 Ru2 C32 C35 -114.7(5)
C29 Ru2 C32 C35 -179.7(4)
C31 C32 C33 C34 -4.4(5)
C35 C32 C33 C34 170.7(3)
Ru2 C32 C33 C34 -56.6(3)
C31 C32 C33 Ru2 52.3(3)
C35 C32 C33 Ru2 -132.7(3)
N6 Ru2 C33 C34 148.4(2)
N9 Ru2 C33 C34 -50.6(2)
O2 Ru2 C33 C34 -134.3(2)
C30 Ru2 C33 C34 65.5(2)
C31 Ru2 C33 C34 102.6(2)
C29 Ru2 C33 C34 28.8(2)
C32 Ru2 C33 C34 131.8(3)
N6 Ru2 C33 C32 16.6(4)
N9 Ru2 C33 C32 177.60(19)
O2 Ru2 C33 C32 93.9(2)
C30 Ru2 C33 C32 -66.3(2)
C34 Ru2 C33 C32 -131.8(3)
C31 Ru2 C33 C32 -29.3(2)
C29 Ru2 C33 C32 -103.0(2)
C32 C33 C34 C29 3.5(5)
Ru2 C33 C34 C29 -53.9(3)
C32 C33 C34 Ru2 57.4(3)
C30 C29 C34 C33 0.2(5)
C28 C29 C34 C33 -179.8(3)
Ru2 C29 C34 C33 53.3(3)
C30 C29 C34 Ru2 -53.0(3)
C28 C29 C34 Ru2 127.0(3)
N6 Ru2 C34 C33 -127.7(4)
N9 Ru2 C34 C33 138.8(2)
O2 Ru2 C34 C33 53.5(2)
C30 Ru2 C34 C33 -103.5(2)
C31 Ru2 C34 C33 -66.0(2)
C29 Ru2 C34 C33 -133.0(3)
C32 Ru2 C34 C33 -29.5(2)
N6 Ru2 C34 C29 5.3(5)
N9 Ru2 C34 C29 -88.2(2)
O2 Ru2 C34 C29 -173.59(19)
C30 Ru2 C34 C29 29.4(2)
C33 Ru2 C34 C29 133.0(3)
C31 Ru2 C34 C29 67.0(2)
C32 Ru2 C34 C29 103.5(2)
C31 C32 C35 C37 -146.9(4)
C33 C32 C35 C37 38.3(5)
Ru2 C32 C35 C37 -53.6(5)
C31 C32 C35 C36 89.7(4)
C33 C32 C35 C36 -85.1(4)
Ru2 C32 C35 C36 -177.0(3)
N1 Ru1 C39 C44 -44.8(2)
O1 Ru1 C39 C44 148.3(2)
N4 Ru1 C39 C44 -130.5(2)
C41 Ru1 C39 C44 103.1(2)
C40 Ru1 C39 C44 131.9(3)
C43 Ru1 C39 C44 30.2(2)
C42 Ru1 C39 C44 66.1(2)
N1 Ru1 C39 C40 -176.74(18)
O1 Ru1 C39 C40 16.4(3)
N4 Ru1 C39 C40 97.6(2)
C41 Ru1 C39 C40 -28.80(19)
C44 Ru1 C39 C40 -131.9(3)
C43 Ru1 C39 C40 -101.7(2)
C42 Ru1 C39 C40 -65.8(2)
N1 Ru1 C39 C38 70.1(4)
O1 Ru1 C39 C38 -96.7(4)
N4 Ru1 C39 C38 -15.5(4)
C41 Ru1 C39 C38 -141.9(4)
C44 Ru1 C39 C38 115.0(4)
C40 Ru1 C39 C38 -113.1(4)
C43 Ru1 C39 C38 145.2(4)
C42 Ru1 C39 C38 -179.0(4)
C44 C39 C40 C41 0.6(5)
C38 C39 C40 C41 179.8(3)
Ru1 C39 C40 C41 53.6(3)
C44 C39 C40 Ru1 -53.1(3)
C38 C39 C40 Ru1 126.2(3)
N1 Ru1 C40 C41 -123.0(4)
O1 Ru1 C40 C41 55.9(2)
N4 Ru1 C40 C41 142.1(2)
C44 Ru1 C40 C41 -103.5(2)
C43 Ru1 C40 C41 -65.8(2)
C39 Ru1 C40 C41 -132.7(3)
C42 Ru1 C40 C41 -29.6(2)
N1 Ru1 C40 C39 9.7(5)
O1 Ru1 C40 C39 -171.39(18)
N4 Ru1 C40 C39 -85.2(2)
C41 Ru1 C40 C39 132.7(3)
C44 Ru1 C40 C39 29.2(2)
C43 Ru1 C40 C39 66.9(2)
C42 Ru1 C40 C39 103.0(2)
C39 C40 C41 C42 3.9(5)
Ru1 C40 C41 C42 58.2(3)
C39 C40 C41 Ru1 -54.2(3)
N1 Ru1 C41 C40 154.1(2)
O1 Ru1 C41 C40 -131.1(2)
N4 Ru1 C41 C40 -47.5(2)
C44 Ru1 C41 C40 65.5(2)
C43 Ru1 C41 C40 102.7(2)
C39 Ru1 C41 C40 28.9(2)
C42 Ru1 C41 C40 131.4(3)
N1 Ru1 C41 C42 22.8(3)
O1 Ru1 C41 C42 97.54(19)
N4 Ru1 C41 C42 -178.90(17)
C44 Ru1 C41 C42 -65.8(2)
C40 Ru1 C41 C42 -131.4(3)
C43 Ru1 C41 C42 -28.65(19)
C39 Ru1 C41 C42 -102.5(2)
C40 C41 C42 C43 -5.7(5)
Ru1 C41 C42 C43 51.3(3)
C40 C41 C42 C45 169.7(3)
Ru1 C41 C42 C45 -133.3(3)
C40 C41 C42 Ru1 -57.0(3)
N1 Ru1 C42 C43 60.5(2)
O1 Ru1 C42 C43 143.1(2)
N4 Ru1 C42 C43 -129.2(3)
C41 Ru1 C42 C43 -132.1(3)
C44 Ru1 C42 C43 -28.9(2)
C40 Ru1 C42 C43 -102.6(2)
C39 Ru1 C42 C43 -65.6(2)
N1 Ru1 C42 C41 -167.42(18)
O1 Ru1 C42 C41 -84.8(2)
N4 Ru1 C42 C41 2.9(4)
C44 Ru1 C42 C41 103.2(2)
C40 Ru1 C42 C41 29.53(19)
C43 Ru1 C42 C41 132.1(3)
C39 Ru1 C42 C41 66.5(2)
N1 Ru1 C42 C45 -53.1(4)
O1 Ru1 C42 C45 29.5(4)
N4 Ru1 C42 C45 117.2(4)
C41 Ru1 C42 C45 114.3(4)
C44 Ru1 C42 C45 -142.5(4)
C40 Ru1 C42 C45 143.8(4)
C43 Ru1 C42 C45 -113.6(4)
C39 Ru1 C42 C45 -179.2(4)
C41 C42 C43 C44 3.2(5)
C45 C42 C43 C44 -172.3(3)
Ru1 C42 C43 C44 53.8(3)
C41 C42 C43 Ru1 -50.6(3)
C45 C42 C43 Ru1 134.0(3)
N1 Ru1 C43 C42 -126.7(2)
O1 Ru1 C43 C42 -45.7(2)
N4 Ru1 C43 C42 148.3(2)
C41 Ru1 C43 C42 29.40(19)
C44 Ru1 C43 C42 133.3(3)
C40 Ru1 C43 C42 66.4(2)
C39 Ru1 C43 C42 103.6(2)
N1 Ru1 C43 C44 100.0(2)
O1 Ru1 C43 C44 -179.00(18)
N4 Ru1 C43 C44 15.1(4)
C41 Ru1 C43 C44 -103.9(2)
C40 Ru1 C43 C44 -66.9(2)
C39 Ru1 C43 C44 -29.7(2)
C42 Ru1 C43 C44 -133.3(3)
C40 C39 C44 C43 -3.0(5)
C38 C39 C44 C43 177.7(3)
Ru1 C39 C44 C43 -56.3(3)
C40 C39 C44 Ru1 53.2(3)
C38 C39 C44 Ru1 -126.0(3)
C42 C43 C44 C39 1.1(5)
Ru1 C43 C44 C39 56.6(3)
C42 C43 C44 Ru1 -55.5(3)
N1 Ru1 C44 C39 145.5(2)
O1 Ru1 C44 C39 -128.3(3)
N4 Ru1 C44 C39 56.9(2)
C41 Ru1 C44 C39 -66.0(2)
C40 Ru1 C44 C39 -29.3(2)
C43 Ru1 C44 C39 -130.8(3)
C42 Ru1 C44 C39 -103.0(2)
N1 Ru1 C44 C43 -83.7(2)
O1 Ru1 C44 C43 2.6(5)
N4 Ru1 C44 C43 -172.27(19)
C41 Ru1 C44 C43 64.8(2)
C40 Ru1 C44 C43 101.5(2)
C39 Ru1 C44 C43 130.8(3)
C42 Ru1 C44 C43 27.9(2)
C43 C42 C45 C46 -150.0(3)
C41 C42 C45 C46 34.8(5)
Ru1 C42 C45 C46 -57.2(5)
C43 C42 C45 C47 86.0(4)
C41 C42 C45 C47 -89.3(4)
Ru1 C42 C45 C47 178.7(3)
